data_7129825
loop_
_publ_author_name
'Yang, Kai-Xuan'
'Ji, Dong-Sheng'
'Zheng, Haixue'
'Gu, Yucheng'
'Xu, Peng-Fei'

_publ_section_title
;
 Organocatalytic inverse-electron-demand Diels--Alder reaction between
 5-alkenyl thiazolones and \b,\g-unsaturated carbonyl compounds
;
_journal_name_full 'Chemical Communications'
_journal_paper_doi 10.1039/D2CC00457G
_journal_year 2022
_chemical_formula_moiety 'C32 H25 N O2 S'
_chemical_formula_sum 'C32 H25 N O2 S'
_chemical_formula_weight 487.59
_space_group_crystal_system triclinic
_space_group_IT_number 2
_space_group_name_Hall '-P 1'
_space_group_name_H-M_alt 'P -1'
_atom_sites_solution_hydrogens geom
_atom_sites_solution_primary dual
_audit_creation_date 2021-09-13
_audit_creation_method
;
Olex2 1.3-ac4
(compiled 2019.04.23 svn.r3594 for Rigaku Oxford Diffraction, GUI svn.r5739)
;
_audit_update_record
;
2021-10-13 deposited with the CCDC.	2022-03-04 downloaded from the CCDC.
;
_cell_angle_alpha 95.4821(10)
_cell_angle_beta 90.1949(8)
_cell_angle_gamma 109.3327(13)
_cell_formula_units_Z 4
_cell_length_a 9.37881(10)
_cell_length_b 10.99282(19)
_cell_length_c 26.0777(2)
_cell_measurement_reflns_used 51471
_cell_measurement_temperature 280.0(2)
_cell_measurement_theta_max 77.3330
_cell_measurement_theta_min 3.3860
_cell_volume 2523.63(6)
_computing_cell_refinement 'CrysAlisPro 1.171.41.113a (Rigaku OD, 2021)'
_computing_data_collection 'CrysAlisPro 1.171.41.113a (Rigaku OD, 2021)'
_computing_data_reduction 'CrysAlisPro 1.171.41.113a (Rigaku OD, 2021)'
_computing_molecular_graphics 'Olex2 (Dolomanov et al., 2009)'
_computing_publication_material 'Olex2 (Dolomanov et al., 2009)'
_computing_structure_refinement 'ShelXL (Sheldrick, 2015)'
_computing_structure_solution 'ShelXT (Sheldrick, 2015)'
_diffrn_ambient_environment air
_diffrn_ambient_temperature 280.0(2)
_diffrn_detector 'Hybrid Pixel Array Detector'
_diffrn_detector_area_resol_mean 10.0000
_diffrn_detector_type HyPix
_diffrn_measured_fraction_theta_full 0.999
_diffrn_measured_fraction_theta_max 0.942
_diffrn_measurement_details
;
List of Runs (angles in degrees, time in seconds):

  # Type    Start    End  Width  t~exp~   \w     \q     \k     \f   Frames
#--------------------------------------------------------------------------
  1  \w     33.00  68.00   0.50    0.05    --   56.00  78.00-165.14   70
  2  \w     45.00  79.00   0.50    0.05    --   68.00  78.00-142.74   68
  3  \w     29.00  54.00   0.50    0.05    --   52.00  78.00 -98.17   50
  4  \w     41.00  66.00   0.50    0.05    --   64.00  77.00 -42.00   50
  5  \w     30.00  59.00   0.50    0.05    --   52.00  76.00-119.54   58
  6  \w     42.00  68.00   0.50    0.05    --   64.00  77.00  24.32   52
  7  \w     34.00  89.00   0.50    0.05    --   56.00  76.00   6.99  110
  8  \w     42.00  71.00   0.50    0.05    --   64.00  75.00  54.54   58
  9  \w     82.00 108.00   0.50    0.05    --   64.00  72.00  20.22   52
 10  \w     45.00  73.00   0.50    0.05    --   68.00  78.00  71.06   56
 11  \w     46.00  72.00   0.50    0.05    --   68.00  75.00  96.42   52
 12  \w     33.00  58.00   0.50    0.05    --   56.00  77.00 120.93   50
 13  \w     41.00  66.00   0.50    0.05    --   64.00  77.00 161.84   50
 14  \w     43.00  68.00   0.50    0.05    --   64.00  72.00  20.22   50
 15  \w    102.00 131.00   0.50    0.05    --   60.00  71.00 -52.33   58
 16  \w     43.00  73.00   0.50    0.05    --   60.00  71.00 -52.33   60
 17  \w     -3.00  51.00   0.50    0.05    --   12.00  58.00 -59.28  108
 18  \w     73.00  98.00   0.50    0.05    --  107.75 -99.00-120.00   50
 19  \w     30.00  92.00   0.50    0.05    --   47.57-122.00-110.00  124
 20  \w     45.00 102.00   0.50    0.05    --   47.57-150.00  87.00  114
 21  \w     56.00 110.00   0.50    0.05    --  107.75-122.00-110.00  108
 22  \w     51.00 129.00   0.50    0.05    --  107.75-150.00  87.00  156
 23  \w     39.00 112.00   0.50    0.05    --  107.75-125.00 120.00  146
 24  \w     38.00 112.00   0.50    0.05    --  107.75-125.00  90.00  148
 25  \w     81.00 106.00   0.50    0.05    --  107.75 -99.00  90.00   50
 26  \w     37.00  62.00   0.50    0.05    --  107.75 -57.00  90.00   50
 27  \w    102.00 135.00   0.50    0.05    --  107.75 122.00 -29.00   66
 28  \w     88.00 113.00   0.50    0.05    --  107.75 150.00 132.00   50
 29  \w     42.00 102.00   0.50    0.05    --  107.75 -77.00-120.00  120
 30  \w     36.00  62.00   0.50    0.05    --  107.75 -57.00 -60.00   52
 31  \w     35.00  72.00   0.50    0.05    --  107.75 -77.00  90.00   74
 32  \w    -25.00  24.00   0.50    0.05    --    4.00  91.00  60.67   98
 33  \w     -2.00  23.00   0.50    0.05    --   28.00  93.00  -4.65   50
 34  \w      4.00  33.00   0.50    0.05    --   28.00  92.00 130.21   58
 35  \w     75.00 100.00   0.50    0.05    --   47.57 150.00 132.00   50
 36  \w    -10.00  16.00   0.50    0.05    --   20.00  95.00 148.18   52
 37  \w    -96.00 -71.00   0.50    0.05    --  -47.57 150.00 132.00   50
 38  \w   -128.00 -90.00   0.50    0.05    -- -100.00 150.00 132.00   76
 39  \w    -98.00 -63.00   0.50    0.05    -- -100.00 122.00 -29.00   70
 40  \w   -109.00 -37.00   0.50    0.05    -- -100.00 125.00 -60.00  144
 41  \w    -57.00 -32.00   0.50    0.05    --  -47.57 122.00 -29.00   50
 42  \w    -66.00 -28.00   0.50    0.05    -- -100.00  57.00 -60.00   76
 43  \w    -69.00 -35.00   0.50    0.05    -- -100.00  57.00   0.00   68
 44  \w   -109.00 -27.00   0.50    0.05    -- -100.00  77.00-120.00  164
 45  \w    -92.00 -28.00   0.50    0.05    -- -100.00  77.00-180.00  128
 46  \w    -51.00 -25.00   0.50    0.05    --  -47.57 -77.00 -30.00   52
 47  \w    -59.00 -33.00   0.50    0.05    --  -56.00 -78.00-120.05   52
 48  \w   -117.00 -91.00   0.50    0.05    --  -56.00 -78.00-120.05   52
 49  \w   -124.00 -99.00   0.50    0.05    --  -88.00 -78.00-119.50   50
 50  \w    -95.00 -65.00   0.50    0.05    --  -88.00 -78.00-119.50   60
 51  \w   -101.00 -75.00   0.50    0.05    --  -47.57 -77.00 -30.00   52
 52  \w   -169.00-143.00   0.50    0.05    --  -96.00 -78.00 161.47   52
 53  \w   -157.00-131.00   0.50    0.05    --  -92.00 -77.00 123.65   52
 54  \w   -130.00 -69.00   0.50    0.05    --  -92.00 -77.00 123.65  122
 55  \w   -107.00 -73.00   0.50    0.05    --  -96.00 -78.00 161.47   68
 56  \w    -56.00 -28.00   0.50    0.05    --  -47.57 -77.00 120.00   56
 57  \w   -156.00 -69.00   0.50    0.05    --  -92.00 -76.00  87.27  174
 58  \w   -165.00 -80.00   0.50    0.05    -- -100.00 -77.00  30.00  170
 59  \w   -107.00 -70.00   0.50    0.05    --  -92.00 -75.00  39.41   74
 60  \w    -90.00 -65.00   0.50    0.05    --  -88.00 -76.00 -50.55   50
 61  \w    -81.00 -49.00   0.50    0.05    --  -72.00 -76.00 -68.35   64
 62  \w    -86.00 -61.00   0.50    0.05    --  -84.00 -76.00 -95.35   50
 63  \w   -121.00 -71.00   0.50    0.05    --  -92.00 -75.00 -90.99  100
 64  \w   -169.00 -77.00   0.50    0.05    -- -100.00 -77.00 -60.00  184
 65  \w    -92.00 -66.00   0.50    0.05    --  -88.00 -74.00  90.64   52
 66  \w    -80.00 -54.00   0.50    0.05    --  -76.00 -74.00  69.78   52
 67  \w    -83.00 -58.00   0.50    0.05    --  -80.00 -74.00 158.63   50
 68  \w    -95.00 -66.00   0.50    0.05    --  -88.00 -75.00 159.37   58
 69  \w   -158.00-108.00   0.50    0.05    --  -88.00 -75.00 159.37  100
 70  \w   -164.00 -70.00   0.50    0.05    --  -92.00 -74.00 130.15  188
 71  \w    -82.00 -55.00   0.50    0.05    --  -76.00 -73.00 165.75   54
 72  \w    -80.00 -55.00   0.50    0.05    --  -76.00 -73.00 118.78   50
 73  \w    -99.00 -67.00   0.50    0.05    --  -88.00 -72.00  48.18   64
 74  \w    -84.00 -59.00   0.50    0.05    --  -80.00 -73.00 -28.83   50
 75  \w    -96.00 -63.00   0.50    0.05    --  -84.00 -72.00 -38.35   66
 76  \w    -85.00 -59.00   0.50    0.05    --  -80.00 -73.00 -68.27   52
 77  \w    -85.00 -59.00   0.50    0.05    --  -80.00 -73.00-112.07   52
 78  \w    -87.00 -61.00   0.50    0.05    --  -80.00 -73.00-174.87   52
 79  \w    -82.00 -47.00   0.50    0.05    --  -68.00 -72.00-171.52   70
 80  \w    -74.00 -48.00   0.50    0.05    --  -68.00 -71.00-160.65   52
 81  \w    -81.00 -55.00   0.50    0.05    --  -76.00 -72.00-132.38   52
 82  \w    -79.00 -48.00   0.50    0.05    --  -68.00 -69.00 -48.53   62
 83  \w   -101.00 -76.00   0.50    0.05    --  -96.00 -69.00-101.23   50
 84  \w   -142.00-116.00   0.50    0.05    --  -96.00 -69.00-101.23   52
 85  \w    -95.00 -65.00   0.50    0.05    --  -84.00 -72.00  22.55   60
 86  \w    -74.00 -48.00   0.50    0.05    --  -68.00 -69.00  66.25   52
 87  \w    -86.00 -60.00   0.50    0.05    --  -80.00 -71.00  87.37   52
 88  \w    -85.00 -58.00   0.50    0.05    --  -76.00 -66.00 121.03   54
 89  \w    -87.00 -50.00   0.50    0.05    --  -68.00 -66.00  78.07   74
 90  \w   -145.00 -80.00   0.50    0.05    -- -100.00 -70.00  74.98  130
 91  \w   -157.00-132.00   0.50    0.05    --  -84.00 -65.00  -5.83   50
 92  \w   -155.00-129.00   0.50    0.05    --  -88.00 -66.00 -48.32   52
 93  \w   -173.00 -82.00   0.50    0.05    -- -100.00 -65.00 -25.86  182
 94  \w    -92.00 -66.00   0.50    0.05    --  -84.00 -65.00  -5.83   52
 95  \w    -80.00 -54.00   0.50    0.05    --  -72.00 -65.00   8.21   52
 96  \w   -100.00 -70.00   0.50    0.05    --  -88.00 -66.00 -48.32   60
 97  \w    -78.00 -52.00   0.50    0.05    --  -68.00 -65.00-108.27   52
 98  \w   -159.00 -70.00   0.50    0.05    --  -88.00 -64.00 -84.85  178
 99  \w   -152.00 -71.00   0.50    0.05    --  -88.00 -64.00-120.27  162
100  \w   -173.00-146.00   0.50    0.05    -- -100.00 -64.00  -0.11   54
101  \w   -170.00 -83.00   0.50    0.05    -- -100.00 -64.00   5.18  174
102  \w   -158.00 -78.00   0.50    0.05    --  -96.00 -64.00 169.90  160
103  \w   -143.00 -76.00   0.50    0.05    --  -92.00 -63.00 178.28  134
104  \w   -139.00 -86.00   0.50    0.05    -- -100.00 -64.00  -0.11  106
105  \w   -163.00 -75.00   0.50    0.05    --  -92.00 -61.00-153.49  176
106  \w   -153.00-119.00   0.50    0.05    --  -80.00 -62.00-167.73   68
107  \w   -101.00 -72.00   0.50    0.05    --  -88.00 -60.00-178.84   58
108  \w    -97.00 -63.00   0.50    0.05    --  -80.00 -62.00-167.73   68
109  \w   -119.00 -66.00   0.50    0.05    --  -47.57-150.00  87.00  106
110  \w    -40.00 -15.00   0.50    0.05    --  -40.00 -82.00 136.43   50
111  \w    -41.00 -16.00   0.50    0.05    --  -44.00 -90.00  63.06   50
112  \w    -40.00 -15.00   0.50    0.05    --  -44.00 -90.00 -83.71   50
113  \w   -138.00 -93.00   0.50    0.05    -- -100.00-122.00-110.00   90
114  \w   -122.00 -81.00   0.50    0.05    -- -100.00-150.00  87.00   82
;
_diffrn_measurement_device 'four-circle diffractometer'
_diffrn_measurement_device_type 'ROD, Synergy Custom system, HyPix'
_diffrn_measurement_method '\w scans'
_diffrn_orient_matrix_type 'CrysAlisPro convention (1999,Acta A55,543-557)'
_diffrn_orient_matrix_UB_11 -0.0114590000
_diffrn_orient_matrix_UB_12 -0.1393866000
_diffrn_orient_matrix_UB_13 -0.0202071000
_diffrn_orient_matrix_UB_21 0.0207554000
_diffrn_orient_matrix_UB_22 -0.0297213000
_diffrn_orient_matrix_UB_23 0.0555445000
_diffrn_orient_matrix_UB_31 -0.1725758000
_diffrn_orient_matrix_UB_32 -0.0444894000
_diffrn_orient_matrix_UB_33 0.0057864000
_diffrn_radiation_monochromator mirror
_diffrn_radiation_probe x-ray
_diffrn_radiation_type 'Cu K\a'
_diffrn_radiation_wavelength 1.54184
_diffrn_reflns_av_R_equivalents 0.0955
_diffrn_reflns_av_unetI/netI 0.0394
_diffrn_reflns_Laue_measured_fraction_full 0.999
_diffrn_reflns_Laue_measured_fraction_max 0.942
_diffrn_reflns_limit_h_max 10
_diffrn_reflns_limit_h_min -11
_diffrn_reflns_limit_k_max 13
_diffrn_reflns_limit_k_min -13
_diffrn_reflns_limit_l_max 32
_diffrn_reflns_limit_l_min -31
_diffrn_reflns_number 82431
_diffrn_reflns_point_group_measured_fraction_full 0.999
_diffrn_reflns_point_group_measured_fraction_max 0.942
_diffrn_reflns_theta_full 67.684
_diffrn_reflns_theta_max 77.537
_diffrn_reflns_theta_min 3.408
_diffrn_source 'Rotating-anode X-ray tube'
_diffrn_source_type 'Rigaku (Cu) X-ray Source'
_exptl_absorpt_coefficient_mu 1.370
_exptl_absorpt_correction_T_max 1.00000
_exptl_absorpt_correction_T_min 0.49781
_exptl_absorpt_correction_type multi-scan
_exptl_absorpt_process_details
;
CrysAlisPro 1.171.41.113a (Rigaku Oxford Diffraction, 2021)
Empirical absorption correction using spherical harmonics,
implemented in SCALE3 ABSPACK scaling algorithm.
;
_exptl_crystal_colour 'clear light colourless'
_exptl_crystal_colour_lustre clear
_exptl_crystal_colour_modifier light
_exptl_crystal_colour_primary colourless
_exptl_crystal_density_diffrn 1.283
_exptl_crystal_description needle
_exptl_crystal_F_000 1024
_exptl_crystal_size_max 0.15
_exptl_crystal_size_mid 0.07
_exptl_crystal_size_min 0.05
_refine_diff_density_max 0.480
_refine_diff_density_min -0.322
_refine_diff_density_rms 0.068
_refine_ls_extinction_method none
_refine_ls_goodness_of_fit_ref 1.049
_refine_ls_hydrogen_treatment constr
_refine_ls_matrix_type full
_refine_ls_number_parameters 649
_refine_ls_number_reflns 10097
_refine_ls_number_restraints 0
_refine_ls_restrained_S_all 1.049
_refine_ls_R_factor_all 0.0635
_refine_ls_R_factor_gt 0.0578
_refine_ls_shift/su_max 0.001
_refine_ls_shift/su_mean 0.000
_refine_ls_structure_factor_coef Fsqd
_refine_ls_weighting_details 'w=1/[\s^2^(Fo^2^)+(0.1195P)^2^+0.2960P] where P=(Fo^2^+2Fc^2^)/3'
_refine_ls_weighting_scheme calc
_refine_ls_wR_factor_gt 0.1656
_refine_ls_wR_factor_ref 0.1722
_reflns_Friedel_coverage 0.000
_reflns_number_gt 8699
_reflns_number_total 10097
_reflns_threshold_expression 'I > 2\s(I)'
_cod_data_source_file d2cc00457g2.cif
_cod_data_source_block yangkaixuan_0913-2_auto
_cod_depositor_comments
;

2024-12-16
Z value and formula fixed to values more according to usual
chemical conventions.                 miguel
;
_cod_original_formula_sum 'C64 H50 N2 O4 S2'
_cod_original_formula_weight 975.18
_cod_original_formula_moiety '2(C32 H25 N O2 S)'
_cod_original_formula_units_Z 2
_cod_database_code 7129825
_shelx_shelxl_version_number 2018/3
_shelx_space_group_comment
;
The symmetry employed for this shelxl refinement is uniquely defined
by the following loop, which should always be used as a source of
symmetry information in preference to the above space-group names.
They are only intended as comments.
;
_reflns_odcompleteness_completeness 99.93
_reflns_odcompleteness_iscentric 1
_reflns_odcompleteness_theta 66.97
_olex2_refinement_description
;
1. Fixed Uiso
 At 1.2 times of:
  All C(H) groups, All C(H,H) groups
2.a Ternary CH refined with riding coordinates:
 C42(H42), C43(H43), C44(H44), C10(H10), C11(H11), C12(H12)
2.b Secondary CH2 refined with riding coordinates:
 C45(H45A,H45B), C25(H25A,H25B)
2.c Aromatic/amide H refined with riding coordinates:
 C35(H35), C36(H36), C37(H37), C38(H38), C39(H39), C48(H48), C49(H49),
 C50(H50), C51(H51), C52(H52), C53(H53), C55(H55), C56(H56), C57(H57), C58(H58),
  C60(H60), C61(H61), C62(H62), C63(H63), C64(H64), C2(H2), C3(H3), C4(H4),
 C5(H5), C6(H6), C14(H14), C15(H15), C16(H16), C17(H17), C18(H18), C20(H20),
 C21(H21), C22(H22), C23(H23), C24(H24), C28(H28), C29(H29), C30(H30), C31(H31),
  C32(H32)
;
_olex2_submission_special_instructions 'No special instructions were received'
_oxdiff_exptl_absorpt_empirical_details
;
Empirical correction (ABSPACK) includes:
- Absorption correction using spherical harmonics
- Frame scaling
;
_oxdiff_exptl_absorpt_empirical_full_max 3.296
_oxdiff_exptl_absorpt_empirical_full_min 0.334

loop_
_space_group_symop_operation_xyz
'x, y, z'
'-x, -y, -z'

loop_
_atom_site_label
_atom_site_type_symbol
_atom_site_fract_x
_atom_site_fract_y
_atom_site_fract_z
_atom_site_U_iso_or_equiv
_atom_site_adp_type
_atom_site_occupancy
_atom_site_site_symmetry_order
_atom_site_calc_flag
_atom_site_refinement_flags_posn
_atom_site_refinement_flags_adp
_atom_site_refinement_flags_occupancy
_atom_site_disorder_assembly
_atom_site_disorder_group
S1 S -0.22527(5) -0.06560(4) 0.19571(2) 0.04800(14) Uani 1 1 d . . . . .
O3 O -0.14457(15) -0.14424(11) 0.33062(5) 0.0503(3) Uani 1 1 d . . . . .
O4 O -0.2541(2) -0.14161(18) 0.45045(6) 0.0809(5) Uani 1 1 d . . . . .
N1 N -0.22260(17) -0.24982(14) 0.24908(6) 0.0467(3) Uani 1 1 d . . . . .
C33 C -0.25147(19) -0.22746(17) 0.20227(7) 0.0461(4) Uani 1 1 d . . . . .
C34 C -0.3068(2) -0.32899(19) 0.15904(7) 0.0514(4) Uani 1 1 d . . . . .
C35 C -0.2986(2) -0.3009(2) 0.10807(8) 0.0582(5) Uani 1 1 d . . . . .
H35 H -0.255720 -0.215593 0.100545 0.070 Uiso 1 1 calc R . . . .
C36 C -0.3538(3) -0.3993(2) 0.06841(8) 0.0695(6) Uani 1 1 d . . . . .
H36 H -0.348002 -0.379584 0.034413 0.083 Uiso 1 1 calc R . . . .
C37 C -0.4171(3) -0.5257(2) 0.07894(9) 0.0734(6) Uani 1 1 d . . . . .
H37 H -0.454649 -0.591167 0.052144 0.088 Uiso 1 1 calc R . . . .
C38 C -0.4250(3) -0.5555(2) 0.12936(10) 0.0749(6) Uani 1 1 d . . . . .
H38 H -0.466852 -0.641165 0.136473 0.090 Uiso 1 1 calc R . . . .
C39 C -0.3708(3) -0.4585(2) 0.16908(9) 0.0651(5) Uani 1 1 d . . . . .
H39 H -0.376796 -0.479157 0.202940 0.078 Uiso 1 1 calc R . . . .
C40 C -0.17228(18) -0.02623(16) 0.26000(6) 0.0431(4) Uani 1 1 d . . . . .
C41 C -0.17914(19) -0.13705(16) 0.28067(6) 0.0435(4) Uani 1 1 d . . . . .
C42 C -0.12206(18) 0.10749(16) 0.28932(6) 0.0411(3) Uani 1 1 d . . . . .
H42 H -0.212516 0.127893 0.299780 0.049 Uiso 1 1 calc R . . . .
C43 C -0.03827(19) 0.09395(16) 0.33829(6) 0.0429(4) Uani 1 1 d . . . . .
H43 H 0.054447 0.078774 0.326912 0.051 Uiso 1 1 calc R . . . .
C44 C -0.1311(2) -0.02712(16) 0.36404(6) 0.0453(4) Uani 1 1 d . . . . .
H44 H -0.074013 -0.029232 0.395288 0.054 Uiso 1 1 calc R . . . .
C45 C -0.2865(2) -0.02943(18) 0.38018(7) 0.0498(4) Uani 1 1 d . . . . .
H45A H -0.357803 -0.066502 0.351225 0.060 Uiso 1 1 calc R . . . .
H45B H -0.284450 0.058852 0.389117 0.060 Uiso 1 1 calc R . . . .
C46 C -0.3414(3) -0.10700(17) 0.42588(7) 0.0552(5) Uani 1 1 d . . . . .
C47 C -0.5015(3) -0.13519(18) 0.44084(8) 0.0610(5) Uani 1 1 d . . . . .
C48 C -0.6105(3) -0.1173(3) 0.40976(12) 0.0856(8) Uani 1 1 d . . . . .
H48 H -0.585249 -0.087747 0.377661 0.103 Uiso 1 1 calc R . . . .
C49 C -0.7567(4) -0.1428(3) 0.42571(16) 0.1123(12) Uani 1 1 d . . . . .
H49 H -0.829455 -0.130315 0.404475 0.135 Uiso 1 1 calc R . . . .
C50 C -0.7946(5) -0.1869(3) 0.47326(19) 0.1218(15) Uani 1 1 d . . . . .
H50 H -0.892261 -0.202053 0.484624 0.146 Uiso 1 1 calc R . . . .
C51 C -0.6889(5) -0.2081(3) 0.50332(14) 0.1143(14) Uani 1 1 d . . . . .
H51 H -0.716044 -0.240896 0.534762 0.137 Uiso 1 1 calc R . . . .
C52 C -0.5421(4) -0.1820(2) 0.48835(9) 0.0857(8) Uani 1 1 d . . . . .
H52 H -0.470491 -0.195576 0.509795 0.103 Uiso 1 1 calc R . . . .
C53 C -0.0430(2) 0.31532(18) 0.37902(7) 0.0547(4) Uani 1 1 d . . . . .
H53 H -0.114339 0.315350 0.354150 0.066 Uiso 1 1 calc R . . . .
C54 C 0.0104(2) 0.21106(17) 0.37804(7) 0.0461(4) Uani 1 1 d . . . . .
C55 C 0.1154(3) 0.2146(2) 0.41672(8) 0.0630(5) Uani 1 1 d . . . . .
H55 H 0.151967 0.145740 0.417236 0.076 Uiso 1 1 calc R . . . .
C56 C 0.1661(3) 0.3180(2) 0.45412(9) 0.0745(6) Uani 1 1 d . . . . .
H56 H 0.236134 0.318188 0.479490 0.089 Uiso 1 1 calc R . . . .
C57 C 0.1136(3) 0.4210(2) 0.45417(9) 0.0717(6) Uani 1 1 d . . . . .
H57 H 0.148361 0.491271 0.479221 0.086 Uiso 1 1 calc R . . . .
C58 C 0.0090(3) 0.4187(2) 0.41664(8) 0.0660(5) Uani 1 1 d . . . . .
H58 H -0.027195 0.487858 0.416599 0.079 Uiso 1 1 calc R . . . .
C59 C -0.03018(18) 0.21138(15) 0.25641(6) 0.0410(3) Uani 1 1 d . . . . .
C60 C 0.1222(2) 0.23668(18) 0.24916(8) 0.0512(4) Uani 1 1 d . . . . .
H60 H 0.172577 0.190003 0.265315 0.061 Uiso 1 1 calc R . . . .
C61 C 0.2017(2) 0.33083(19) 0.21811(8) 0.0570(5) Uani 1 1 d . . . . .
H61 H 0.304268 0.346253 0.213560 0.068 Uiso 1 1 calc R . . . .
C62 C 0.1295(2) 0.4006(2) 0.19432(9) 0.0651(5) Uani 1 1 d . . . . .
H62 H 0.182452 0.463469 0.173507 0.078 Uiso 1 1 calc R . . . .
C63 C -0.0224(3) 0.3771(2) 0.20142(10) 0.0749(7) Uani 1 1 d . . . . .
H63 H -0.071946 0.424872 0.185572 0.090 Uiso 1 1 calc R . . . .
C64 C -0.1014(2) 0.2831(2) 0.23186(8) 0.0598(5) Uani 1 1 d . . . . .
H64 H -0.204187 0.267602 0.235989 0.072 Uiso 1 1 calc R . . . .
S2 S 0.37681(5) 0.07979(4) 0.30700(2) 0.04640(14) Uani 1 1 d . . . . .
O1 O 0.3313(2) 0.14848(18) 0.05895(7) 0.0857(5) Uani 1 1 d . . . . .
O2 O 0.45941(15) 0.11149(13) 0.16400(5) 0.0564(3) Uani 1 1 d . . . . .
N2 N 0.51999(16) 0.23688(14) 0.24300(6) 0.0483(3) Uani 1 1 d . . . . .
C1 C 0.5590(2) 0.33901(18) 0.33190(7) 0.0520(4) Uani 1 1 d . . . . .
C2 C 0.6676(3) 0.45150(19) 0.31934(8) 0.0635(5) Uani 1 1 d . . . . .
H2 H 0.701396 0.457070 0.285878 0.076 Uiso 1 1 calc R . . . .
C3 C 0.7257(3) 0.5550(2) 0.35625(10) 0.0780(7) Uani 1 1 d . . . . .
H3 H 0.798401 0.630198 0.347422 0.094 Uiso 1 1 calc R . . . .
C4 C 0.6782(4) 0.5488(2) 0.40543(11) 0.0885(8) Uani 1 1 d . . . . .
H4 H 0.716970 0.619774 0.429965 0.106 Uiso 1 1 calc R . . . .
C5 C 0.5727(4) 0.4373(3) 0.41861(12) 0.1167(13) Uani 1 1 d . . . . .
H5 H 0.540408 0.432447 0.452265 0.140 Uiso 1 1 calc R . . . .
C6 C 0.5142(4) 0.3324(3) 0.38223(10) 0.0946(9) Uani 1 1 d . . . . .
H6 H 0.444147 0.256551 0.391658 0.114 Uiso 1 1 calc R . . . .
C7 C 0.49505(19) 0.23026(17) 0.29215(7) 0.0466(4) Uani 1 1 d . . . . .
C8 C 0.44333(19) 0.12069(17) 0.21583(7) 0.0453(4) Uani 1 1 d . . . . .
C9 C 0.35829(18) 0.02342(16) 0.24272(6) 0.0432(4) Uani 1 1 d . . . . .
C10 C 0.3490(2) -0.00175(17) 0.13669(7) 0.0498(4) Uani 1 1 d . . . . .
H10 H 0.390064 -0.016744 0.103084 0.060 Uiso 1 1 calc R . . . .
C11 C 0.32884(19) -0.12341(17) 0.16510(7) 0.0454(4) Uani 1 1 d . . . . .
H11 H 0.430526 -0.127553 0.170485 0.054 Uiso 1 1 calc R . . . .
C12 C 0.26592(18) -0.11023(16) 0.21957(6) 0.0420(3) Uani 1 1 d . . . . .
H12 H 0.160670 -0.113696 0.215559 0.050 Uiso 1 1 calc R . . . .
C13 C 0.27032(18) -0.21484(16) 0.25291(7) 0.0434(4) Uani 1 1 d . . . . .
C14 C 0.1413(2) -0.2885(2) 0.27532(8) 0.0590(5) Uani 1 1 d . . . . .
H14 H 0.050106 -0.275177 0.269303 0.071 Uiso 1 1 calc R . . . .
C15 C 0.1461(3) -0.3823(2) 0.30671(10) 0.0735(6) Uani 1 1 d . . . . .
H15 H 0.058208 -0.431244 0.321425 0.088 Uiso 1 1 calc R . . . .
C16 C 0.2795(3) -0.4032(2) 0.31617(9) 0.0684(6) Uani 1 1 d . . . . .
H16 H 0.282531 -0.465798 0.337344 0.082 Uiso 1 1 calc R . . . .
C17 C 0.4090(2) -0.3307(2) 0.29408(9) 0.0651(5) Uani 1 1 d . . . . .
H17 H 0.499887 -0.344448 0.300254 0.078 Uiso 1 1 calc R . . . .
C18 C 0.4044(2) -0.23743(19) 0.26274(8) 0.0549(4) Uani 1 1 d . . . . .
H18 H 0.492562 -0.189025 0.248002 0.066 Uiso 1 1 calc R . . . .
C19 C 0.2413(2) -0.24604(17) 0.13150(7) 0.0466(4) Uani 1 1 d . . . . .
C20 C 0.0873(2) -0.30937(17) 0.13438(7) 0.0512(4) Uani 1 1 d . . . . .
H20 H 0.032579 -0.276822 0.158411 0.061 Uiso 1 1 calc R . . . .
C21 C 0.0134(3) -0.42053(19) 0.10198(8) 0.0611(5) Uani 1 1 d . . . . .
H21 H -0.090009 -0.461491 0.104460 0.073 Uiso 1 1 calc R . . . .
C22 C 0.0920(3) -0.4705(2) 0.06627(9) 0.0711(6) Uani 1 1 d . . . . .
H22 H 0.042647 -0.545122 0.044570 0.085 Uiso 1 1 calc R . . . .
C23 C 0.2445(3) -0.4086(3) 0.06316(10) 0.0811(7) Uani 1 1 d . . . . .
H23 H 0.298778 -0.441742 0.039143 0.097 Uiso 1 1 calc R . . . .
C24 C 0.3187(3) -0.2975(2) 0.09528(9) 0.0658(5) Uani 1 1 d . . . . .
H24 H 0.422132 -0.256924 0.092485 0.079 Uiso 1 1 calc R . . . .
C25 C 0.2057(2) 0.02741(17) 0.12644(7) 0.0495(4) Uani 1 1 d . . . . .
H25A H 0.182110 0.072042 0.157448 0.059 Uiso 1 1 calc R . . . .
H25B H 0.123326 -0.053749 0.118887 0.059 Uiso 1 1 calc R . . . .
C26 C 0.2152(3) 0.11009(18) 0.08194(7) 0.0585(5) Uani 1 1 d . . . . .
C27 C 0.0758(3) 0.13641(17) 0.06635(7) 0.0607(5) Uani 1 1 d . . . . .
C28 C 0.0606(4) 0.1669(2) 0.01626(8) 0.0823(8) Uani 1 1 d . . . . .
H28 H 0.138229 0.173710 -0.006565 0.099 Uiso 1 1 calc R . . . .
C29 C -0.0709(5) 0.1868(2) 0.00076(11) 0.0984(11) Uani 1 1 d . . . . .
H29 H -0.080603 0.207019 -0.032615 0.118 Uiso 1 1 calc R . . . .
C30 C -0.1855(5) 0.1775(3) 0.03337(15) 0.1071(12) Uani 1 1 d . . . . .
H30 H -0.273629 0.189452 0.022140 0.129 Uiso 1 1 calc R . . . .
C31 C -0.1710(4) 0.1502(3) 0.08296(14) 0.1045(10) Uani 1 1 d . . . . .
H31 H -0.248311 0.145746 0.105694 0.125 Uiso 1 1 calc R . . . .
C32 C -0.0406(3) 0.1294(3) 0.09913(10) 0.0806(7) Uani 1 1 d . . . . .
H32 H -0.031772 0.110410 0.132748 0.097 Uiso 1 1 calc R . . . .

loop_
_atom_site_aniso_label
_atom_site_aniso_U_11
_atom_site_aniso_U_22
_atom_site_aniso_U_33
_atom_site_aniso_U_23
_atom_site_aniso_U_13
_atom_site_aniso_U_12
S1 0.0461(2) 0.0504(2) 0.0420(2) 0.01221(17) 0.00297(17) 0.00669(18)
O3 0.0675(8) 0.0457(6) 0.0413(6) 0.0096(5) 0.0029(5) 0.0223(6)
O4 0.1060(13) 0.0894(11) 0.0603(9) 0.0386(8) 0.0161(8) 0.0411(10)
N1 0.0452(8) 0.0488(8) 0.0460(8) 0.0059(6) 0.0051(6) 0.0149(6)
C33 0.0376(8) 0.0524(9) 0.0458(9) 0.0078(7) 0.0079(7) 0.0108(7)
C34 0.0408(9) 0.0588(10) 0.0493(10) 0.0024(8) 0.0057(7) 0.0102(8)
C35 0.0552(11) 0.0636(11) 0.0514(10) 0.0062(9) 0.0045(8) 0.0139(9)
C36 0.0684(14) 0.0875(16) 0.0476(11) -0.0020(10) -0.0009(9) 0.0217(12)
C37 0.0660(13) 0.0739(14) 0.0644(13) -0.0147(11) -0.0044(10) 0.0081(11)
C38 0.0719(14) 0.0619(13) 0.0719(14) -0.0012(11) 0.0037(11) -0.0012(10)
C39 0.0662(13) 0.0592(11) 0.0555(11) 0.0044(9) 0.0062(9) 0.0019(10)
C40 0.0381(8) 0.0472(9) 0.0429(8) 0.0127(7) 0.0065(6) 0.0105(7)
C41 0.0422(8) 0.0467(9) 0.0414(8) 0.0083(7) 0.0052(6) 0.0134(7)
C42 0.0380(8) 0.0438(8) 0.0419(8) 0.0094(6) 0.0070(6) 0.0125(6)
C43 0.0427(8) 0.0462(9) 0.0409(8) 0.0102(7) 0.0064(6) 0.0147(7)
C44 0.0553(10) 0.0435(8) 0.0384(8) 0.0086(7) 0.0032(7) 0.0170(7)
C45 0.0583(10) 0.0489(9) 0.0442(9) 0.0168(7) 0.0125(8) 0.0171(8)
C46 0.0788(13) 0.0446(9) 0.0424(9) 0.0124(7) 0.0162(9) 0.0184(9)
C47 0.0844(14) 0.0403(9) 0.0538(11) 0.0098(8) 0.0301(10) 0.0132(9)
C48 0.0821(17) 0.0854(17) 0.101(2) 0.0386(15) 0.0437(15) 0.0345(14)
C49 0.084(2) 0.105(2) 0.153(3) 0.035(2) 0.059(2) 0.0318(17)
C50 0.108(3) 0.082(2) 0.155(4) 0.000(2) 0.087(3) 0.0083(19)
C51 0.142(3) 0.084(2) 0.088(2) 0.0046(16) 0.074(2) -0.001(2)
C52 0.118(2) 0.0667(14) 0.0554(12) 0.0097(10) 0.0390(13) 0.0062(13)
C53 0.0661(12) 0.0511(10) 0.0484(10) 0.0095(8) 0.0044(8) 0.0201(9)
C54 0.0481(9) 0.0468(9) 0.0415(9) 0.0097(7) 0.0085(7) 0.0119(7)
C55 0.0664(13) 0.0672(12) 0.0569(11) 0.0004(9) -0.0073(9) 0.0259(10)
C56 0.0800(15) 0.0829(16) 0.0573(12) -0.0063(11) -0.0124(11) 0.0266(13)
C57 0.0845(16) 0.0650(13) 0.0535(12) -0.0054(10) 0.0054(11) 0.0117(11)
C58 0.0884(15) 0.0525(11) 0.0585(12) 0.0068(9) 0.0147(11) 0.0248(10)
C59 0.0426(8) 0.0415(8) 0.0395(8) 0.0071(6) 0.0050(6) 0.0141(7)
C60 0.0441(9) 0.0528(10) 0.0610(11) 0.0219(8) 0.0100(8) 0.0175(8)
C61 0.0447(10) 0.0603(11) 0.0658(12) 0.0222(9) 0.0121(8) 0.0130(8)
C62 0.0637(12) 0.0615(12) 0.0712(13) 0.0337(10) 0.0143(10) 0.0149(10)
C63 0.0639(13) 0.0836(15) 0.0888(16) 0.0518(13) 0.0097(11) 0.0284(11)
C64 0.0466(10) 0.0710(12) 0.0686(12) 0.0305(10) 0.0076(9) 0.0221(9)
S2 0.0496(3) 0.0478(2) 0.0418(2) 0.00613(17) 0.00027(17) 0.01581(18)
O1 0.0920(12) 0.0879(12) 0.0652(10) 0.0316(9) 0.0242(9) 0.0071(9)
O2 0.0541(7) 0.0546(7) 0.0443(7) 0.0035(5) 0.0086(5) -0.0031(6)
N2 0.0401(7) 0.0491(8) 0.0500(8) 0.0024(6) 0.0001(6) 0.0079(6)
C1 0.0497(10) 0.0521(10) 0.0531(10) 0.0007(8) -0.0073(8) 0.0169(8)
C2 0.0842(14) 0.0459(10) 0.0552(11) 0.0098(8) -0.0138(10) 0.0134(9)
C3 0.1092(19) 0.0423(10) 0.0745(15) 0.0070(10) -0.0302(13) 0.0145(11)
C4 0.123(2) 0.0622(14) 0.0711(16) -0.0188(12) -0.0243(15) 0.0256(15)
C5 0.135(3) 0.108(2) 0.0648(17) -0.0282(16) 0.0161(17) -0.006(2)
C6 0.100(2) 0.0856(17) 0.0628(15) -0.0172(13) 0.0183(13) -0.0099(15)
C7 0.0381(8) 0.0510(9) 0.0501(9) 0.0044(7) -0.0016(7) 0.0144(7)
C8 0.0406(8) 0.0492(9) 0.0415(8) 0.0033(7) 0.0022(7) 0.0089(7)
C9 0.0404(8) 0.0459(9) 0.0430(8) 0.0067(7) 0.0018(6) 0.0135(7)
C10 0.0500(10) 0.0501(9) 0.0396(8) 0.0013(7) 0.0072(7) 0.0043(7)
C11 0.0384(8) 0.0513(9) 0.0437(9) 0.0022(7) 0.0026(7) 0.0119(7)
C12 0.0353(8) 0.0449(8) 0.0440(9) 0.0035(7) 0.0024(6) 0.0112(6)
C13 0.0395(8) 0.0429(8) 0.0447(9) 0.0028(7) 0.0028(7) 0.0100(7)
C14 0.0432(10) 0.0657(12) 0.0689(12) 0.0197(10) 0.0106(9) 0.0155(8)
C15 0.0607(13) 0.0731(14) 0.0847(16) 0.0355(12) 0.0167(11) 0.0119(11)
C16 0.0754(14) 0.0583(12) 0.0734(14) 0.0266(10) 0.0064(11) 0.0194(10)
C17 0.0569(11) 0.0673(12) 0.0793(14) 0.0216(11) 0.0050(10) 0.0275(10)
C18 0.0420(9) 0.0589(10) 0.0665(12) 0.0201(9) 0.0088(8) 0.0168(8)
C19 0.0494(9) 0.0471(9) 0.0446(9) 0.0043(7) -0.0031(7) 0.0182(7)
C20 0.0510(10) 0.0485(9) 0.0514(10) 0.0062(8) -0.0015(8) 0.0127(8)
C21 0.0656(12) 0.0490(10) 0.0616(12) 0.0081(9) -0.0134(9) 0.0091(9)
C22 0.0939(18) 0.0532(11) 0.0615(13) -0.0068(9) -0.0220(12) 0.0218(11)
C23 0.099(2) 0.0835(16) 0.0653(14) -0.0197(12) -0.0013(13) 0.0443(15)
C24 0.0610(12) 0.0727(13) 0.0629(12) -0.0106(10) 0.0009(10) 0.0259(10)
C25 0.0582(10) 0.0452(9) 0.0396(8) 0.0097(7) 0.0043(7) 0.0083(8)
C26 0.0790(13) 0.0450(9) 0.0382(9) 0.0071(7) 0.0055(8) 0.0020(9)
C27 0.0922(15) 0.0375(8) 0.0415(9) 0.0104(7) -0.0109(9) 0.0054(9)
C28 0.153(3) 0.0481(11) 0.0416(10) 0.0076(8) -0.0093(13) 0.0273(13)
C29 0.183(4) 0.0590(13) 0.0557(14) 0.0028(11) -0.0439(19) 0.0456(18)
C30 0.136(3) 0.0812(19) 0.103(2) 0.0176(17) -0.052(2) 0.0332(19)
C31 0.095(2) 0.118(2) 0.109(2) 0.048(2) -0.0114(18) 0.0371(18)
C32 0.0815(16) 0.0921(17) 0.0675(14) 0.0394(13) -0.0050(12) 0.0194(13)

loop_
_atom_type_symbol
_atom_type_description
_atom_type_scat_dispersion_real
_atom_type_scat_dispersion_imag
_atom_type_scat_source
C C 0.0181 0.0091 'International Tables Vol C Tables 4.2.6.8 and 6.1.1.4'
H H 0.0000 0.0000 'International Tables Vol C Tables 4.2.6.8 and 6.1.1.4'
N N 0.0311 0.0180 'International Tables Vol C Tables 4.2.6.8 and 6.1.1.4'
O O 0.0492 0.0322 'International Tables Vol C Tables 4.2.6.8 and 6.1.1.4'
S S 0.3331 0.5567 'International Tables Vol C Tables 4.2.6.8 and 6.1.1.4'

loop_
_geom_angle_atom_site_label_1
_geom_angle_atom_site_label_2
_geom_angle_atom_site_label_3
_geom_angle
_geom_angle_site_symmetry_1
_geom_angle_site_symmetry_3
_geom_angle_publ_flag
C40 S1 C33 89.97(8) . . ?
C41 O3 C44 113.44(12) . . ?
C33 N1 C41 109.83(15) . . ?
N1 C33 S1 114.08(13) . . ?
N1 C33 C34 123.98(16) . . ?
C34 C33 S1 121.90(14) . . ?
C35 C34 C33 122.08(18) . . ?
C35 C34 C39 118.47(19) . . ?
C39 C34 C33 119.45(17) . . ?
C36 C35 C34 120.3(2) . . ?
C37 C36 C35 120.5(2) . . ?
C36 C37 C38 120.0(2) . . ?
C39 C38 C37 120.1(2) . . ?
C38 C39 C34 120.7(2) . . ?
C41 C40 S1 108.07(13) . . ?
C41 C40 C42 124.78(15) . . ?
C42 C40 S1 127.13(12) . . ?
O3 C41 N1 116.87(14) . . ?
O3 C41 C40 125.09(15) . . ?
N1 C41 C40 118.04(15) . . ?
C40 C42 C43 104.80(13) . . ?
C40 C42 C59 112.08(13) . . ?
C59 C42 C43 115.08(13) . . ?
C42 C43 C44 110.86(13) . . ?
C54 C43 C42 116.21(14) . . ?
C54 C43 C44 109.77(13) . . ?
O3 C44 C43 110.36(13) . . ?
O3 C44 C45 109.34(14) . . ?
C45 C44 C43 115.24(14) . . ?
C44 C45 C46 113.06(15) . . ?
O4 C46 C45 120.07(19) . . ?
O4 C46 C47 120.95(17) . . ?
C47 C46 C45 118.95(18) . . ?
C48 C47 C46 122.95(18) . . ?
C48 C47 C52 118.8(2) . . ?
C52 C47 C46 118.2(2) . . ?
C47 C48 C49 120.8(3) . . ?
C48 C49 C50 119.8(4) . . ?
C51 C50 C49 119.7(3) . . ?
C50 C51 C52 121.5(3) . . ?
C51 C52 C47 119.5(3) . . ?
C58 C53 C54 120.52(19) . . ?
C53 C54 C43 124.64(16) . . ?
C53 C54 C55 117.53(18) . . ?
C55 C54 C43 117.83(16) . . ?
C56 C55 C54 121.4(2) . . ?
C57 C56 C55 120.3(2) . . ?
C58 C57 C56 119.1(2) . . ?
C57 C58 C53 121.1(2) . . ?
C60 C59 C42 122.81(14) . . ?
C60 C59 C64 117.82(16) . . ?
C64 C59 C42 119.37(15) . . ?
C59 C60 C61 121.15(16) . . ?
C62 C61 C60 120.16(18) . . ?
C61 C62 C63 119.41(18) . . ?
C62 C63 C64 120.43(19) . . ?
C63 C64 C59 121.04(18) . . ?
C9 S2 C7 89.96(8) . . ?
C8 O2 C10 113.58(13) . . ?
C7 N2 C8 109.93(15) . . ?
C2 C1 C7 119.92(18) . . ?
C6 C1 C2 118.5(2) . . ?
C6 C1 C7 121.55(19) . . ?
C3 C2 C1 120.2(2) . . ?
C4 C3 C2 120.9(2) . . ?
C3 C4 C5 119.5(2) . . ?
C4 C5 C6 120.3(3) . . ?
C5 C6 C1 120.5(3) . . ?
N2 C7 S2 114.17(13) . . ?
N2 C7 C1 123.83(16) . . ?
C1 C7 S2 122.00(14) . . ?
O2 C8 N2 117.04(15) . . ?
O2 C8 C9 125.30(15) . . ?
C9 C8 N2 117.66(15) . . ?
C8 C9 S2 108.27(13) . . ?
C8 C9 C12 125.27(15) . . ?
C12 C9 S2 126.46(12) . . ?
O2 C10 C11 110.76(14) . . ?
O2 C10 C25 109.35(15) . . ?
C25 C10 C11 115.38(14) . . ?
C10 C11 C12 111.77(14) . . ?
C19 C11 C10 111.14(14) . . ?
C19 C11 C12 114.67(14) . . ?
C9 C12 C11 104.75(13) . . ?
C9 C12 C13 112.64(14) . . ?
C13 C12 C11 114.13(14) . . ?
C14 C13 C12 120.87(16) . . ?
C14 C13 C18 118.01(17) . . ?
C18 C13 C12 121.11(15) . . ?
C13 C14 C15 120.83(19) . . ?
C16 C15 C14 120.5(2) . . ?
C15 C16 C17 119.4(2) . . ?
C16 C17 C18 120.2(2) . . ?
C17 C18 C13 121.08(18) . . ?
C20 C19 C11 123.93(16) . . ?
C24 C19 C11 118.32(17) . . ?
C24 C19 C20 117.74(18) . . ?
C19 C20 C21 121.07(19) . . ?
C22 C21 C20 120.5(2) . . ?
C23 C22 C21 118.9(2) . . ?
C22 C23 C24 120.9(2) . . ?
C19 C24 C23 120.9(2) . . ?
C10 C25 C26 113.82(16) . . ?
O1 C26 C25 120.5(2) . . ?
O1 C26 C27 121.56(19) . . ?
C27 C26 C25 117.90(17) . . ?
C28 C27 C26 119.1(2) . . ?
C32 C27 C26 122.55(17) . . ?
C32 C27 C28 118.3(2) . . ?
C29 C28 C27 119.6(3) . . ?
C30 C29 C28 121.2(2) . . ?
C29 C30 C31 119.8(3) . . ?
C30 C31 C32 119.8(4) . . ?
C27 C32 C31 121.2(2) . . ?

loop_
_geom_bond_atom_site_label_1
_geom_bond_atom_site_label_2
_geom_bond_distance
_geom_bond_site_symmetry_2
_geom_bond_publ_flag
S1 C33 1.7390(18) . ?
S1 C40 1.7200(17) . ?
O3 C41 1.357(2) . ?
O3 C44 1.453(2) . ?
O4 C46 1.214(3) . ?
N1 C33 1.313(2) . ?
N1 C41 1.360(2) . ?
C33 C34 1.469(3) . ?
C34 C35 1.390(3) . ?
C34 C39 1.401(3) . ?
C35 C36 1.386(3) . ?
C36 C37 1.374(3) . ?
C37 C38 1.382(4) . ?
C38 C39 1.376(3) . ?
C40 C41 1.361(2) . ?
C40 C42 1.514(2) . ?
C42 C43 1.542(2) . ?
C42 C59 1.525(2) . ?
C43 C44 1.545(2) . ?
C43 C54 1.514(2) . ?
C44 C45 1.511(3) . ?
C45 C46 1.523(2) . ?
C46 C47 1.491(3) . ?
C47 C48 1.378(4) . ?
C47 C52 1.393(3) . ?
C48 C49 1.380(4) . ?
C49 C50 1.379(6) . ?
C50 C51 1.354(6) . ?
C51 C52 1.376(5) . ?
C53 C54 1.393(3) . ?
C53 C58 1.382(3) . ?
C54 C55 1.396(3) . ?
C55 C56 1.377(3) . ?
C56 C57 1.376(4) . ?
C57 C58 1.375(4) . ?
C59 C60 1.379(2) . ?
C59 C64 1.386(2) . ?
C60 C61 1.392(2) . ?
C61 C62 1.365(3) . ?
C62 C63 1.378(3) . ?
C63 C64 1.378(3) . ?
S2 C7 1.7397(18) . ?
S2 C9 1.7182(17) . ?
O1 C26 1.213(3) . ?
O2 C8 1.358(2) . ?
O2 C10 1.450(2) . ?
N2 C7 1.308(2) . ?
N2 C8 1.366(2) . ?
C1 C2 1.386(3) . ?
C1 C6 1.380(3) . ?
C1 C7 1.466(2) . ?
C2 C3 1.377(3) . ?
C3 C4 1.360(4) . ?
C4 C5 1.371(4) . ?
C5 C6 1.378(4) . ?
C8 C9 1.362(2) . ?
C9 C12 1.503(2) . ?
C10 C11 1.548(2) . ?
C10 C25 1.509(3) . ?
C11 C12 1.553(2) . ?
C11 C19 1.515(2) . ?
C12 C13 1.517(2) . ?
C13 C14 1.381(2) . ?
C13 C18 1.387(2) . ?
C14 C15 1.387(3) . ?
C15 C16 1.370(3) . ?
C16 C17 1.376(3) . ?
C17 C18 1.382(3) . ?
C19 C20 1.386(3) . ?
C19 C24 1.384(3) . ?
C20 C21 1.387(3) . ?
C21 C22 1.374(4) . ?
C22 C23 1.372(4) . ?
C23 C24 1.384(3) . ?
C25 C26 1.526(2) . ?
C26 C27 1.493(3) . ?
C27 C28 1.397(3) . ?
C27 C32 1.375(4) . ?
C28 C29 1.388(5) . ?
C29 C30 1.356(5) . ?
C30 C31 1.371(5) . ?
C31 C32 1.388(4) . ?
